data_1559750
loop_
_publ_author_name
'Vaddypally, Shivaiah'
'Kiselev, Vitaly G.'
'Byrne, Alex N.'
'Goldsmith, C. Franklin'
'Zdilla, Michael J.'

_publ_section_title
;
 Transition-metal-mediated reduction and reversible double-cyclization of
 cyanuric triazide to an asymmetric bitetrazolate involving cleavage of
 the six-membered aromatic ring.
;
_journal_issue 6
_journal_name_full 'Chemical science'
_journal_page_first 2268
_journal_page_last 2275
_journal_paper_doi 10.1039/d0sc04949b
_journal_volume 12
_journal_year 2020
_chemical_formula_moiety 'C36 H30 Cu2 N26'
_chemical_formula_sum 'C36 H30 Cu2 N26'
_chemical_formula_weight 953.94
_chemical_properties_physical Explosive
_space_group_crystal_system monoclinic
_space_group_IT_number 14
_space_group_name_Hall '-P 2yn'
_space_group_name_H-M_alt 'P 1 21/n 1'
_atom_sites_solution_hydrogens geom
_atom_sites_solution_primary direct
_atom_sites_solution_secondary difmap
_audit_creation_date 2020-08-06
_audit_creation_method
;
Olex2 1.2
(compiled 2018.05.29 svn.r3508 for OlexSys, GUI svn.r5506)
;
_audit_update_record
;
2020-08-21 deposited with the CCDC.	2020-12-01 downloaded from the CCDC.
;
_cell_angle_alpha 90
_cell_angle_beta 97.844(7)
_cell_angle_gamma 90
_cell_formula_units_Z 2
_cell_length_a 9.332(3)
_cell_length_b 13.337(5)
_cell_length_c 15.845(6)
_cell_measurement_reflns_used 1406
_cell_measurement_temperature 100(2)
_cell_measurement_theta_max 23.66
_cell_measurement_theta_min 2.40
_cell_volume 1953.6(12)
_computing_cell_refinement 'SAINT V8.40A (Bruker, 2016)'
_computing_data_collection 'COSMO (Bruker, 2016)'
_computing_data_reduction 'SAINT V8.40A (Bruker, 2016)'
_computing_molecular_graphics 'Olex2 (Dolomanov et al., 2009)'
_computing_publication_material 'Olex2 (Dolomanov et al., 2009)'
_computing_structure_refinement 'XL (Sheldrick, 2008)'
_computing_structure_solution 'ShelXS (Sheldrick, 2008)'
_diffrn_ambient_temperature 99.95
_diffrn_detector_area_resol_mean 8.333
_diffrn_measured_fraction_theta_full 0.996
_diffrn_measured_fraction_theta_max 0.996
_diffrn_measurement_device_type 'Bruker APEX-II CCD'
_diffrn_measurement_method '\f and \w scans'
_diffrn_radiation_type MoK\a
_diffrn_radiation_wavelength 0.71073
_diffrn_reflns_av_R_equivalents 0.0723
_diffrn_reflns_av_unetI/netI 0.0900
_diffrn_reflns_Laue_measured_fraction_full 0.996
_diffrn_reflns_Laue_measured_fraction_max 0.996
_diffrn_reflns_limit_h_max 10
_diffrn_reflns_limit_h_min -10
_diffrn_reflns_limit_k_max 15
_diffrn_reflns_limit_k_min -10
_diffrn_reflns_limit_l_max 18
_diffrn_reflns_limit_l_min -18
_diffrn_reflns_number 9009
_diffrn_reflns_point_group_measured_fraction_full 0.996
_diffrn_reflns_point_group_measured_fraction_max 0.996
_diffrn_reflns_theta_full 24.818
_diffrn_reflns_theta_max 24.818
_diffrn_reflns_theta_min 2.004
_diffrn_source 'sealed tube'
_diffrn_standards_number 0
_exptl_absorpt_coefficient_mu 1.157
_exptl_absorpt_correction_T_max 0.7456
_exptl_absorpt_correction_T_min 0.6038
_exptl_absorpt_correction_type multi-scan
_exptl_absorpt_process_details
;
 TWINABS-2012/1 (Bruker,2012) was used for absorption correction.

Final HKLF 4 output contains 17373 reflections, Rint = 0.1404
 (1480 with I > 3sig(I), Rint = 0.0343)
;
_exptl_crystal_colour green
_exptl_crystal_density_diffrn 1.622
_exptl_crystal_description prism
_exptl_crystal_F_000 972
_exptl_crystal_size_max 0.81
_exptl_crystal_size_mid 0.42
_exptl_crystal_size_min 0.01
_exptl_transmission_factor_max 0.7456
_exptl_transmission_factor_min 0.6038
_refine_diff_density_max 0.423
_refine_diff_density_min -0.721
_refine_diff_density_rms 0.097
_refine_ls_extinction_method none
_refine_ls_goodness_of_fit_ref 1.012
_refine_ls_hydrogen_treatment constr
_refine_ls_matrix_type full
_refine_ls_number_parameters 289
_refine_ls_number_reflns 3358
_refine_ls_number_restraints 15
_refine_ls_restrained_S_all 1.011
_refine_ls_R_factor_all 0.0915
_refine_ls_R_factor_gt 0.0471
_refine_ls_shift/su_max 0.001
_refine_ls_shift/su_mean 0.000
_refine_ls_structure_factor_coef Fsqd
_refine_ls_weighting_details 'w=1/[\s^2^(Fo^2^)+(0.0264P)^2^+2.3250P] where P=(Fo^2^+2Fc^2^)/3'
_refine_ls_weighting_scheme calc
_refine_ls_wR_factor_gt 0.0804
_refine_ls_wR_factor_ref 0.0923
_reflns_Friedel_coverage 0.000
_reflns_number_gt 2316
_reflns_number_total 3358
_reflns_threshold_expression 'I > 2\s(I)'
_cod_data_source_file d0sc04949b2.cif
_cod_data_source_block 2d
_cod_depositor_comments
;Adding full bibliography for 1559749--1559754.cif.

 Adding full bibliography for 1559749--1559754.cif.
;
_cod_original_cell_volume 1953.8(12)
_cod_database_code 1559750
_shelx_shelxl_version_number 2018/3
_shelx_space_group_comment
;
The symmetry employed for this shelxl refinement is uniquely defined
by the following loop, which should always be used as a source of
symmetry information in preference to the above space-group names.
They are only intended as comments.
;
_shelx_estimated_absorpt_t_max 0.989
_shelx_estimated_absorpt_t_min 0.454
_olex2_refinement_description
;
1. Fixed Uiso
 At 1.2 times of:
  All C(H) groups
2. Rigid bond restraints
 N1, N2, C1
 with sigma for 1-2 distances of 0.005 and sigma for 1-3 distances of 0.005
3. Uiso/Uaniso restraints and constraints
N1 \\sim N2 \\sim C1: within 2A with sigma of 0.005 and sigma for terminal
atoms of 0.01
4.a Aromatic/amide H refined with riding coordinates:
 C12(H12), C13(H13), C14(H14), C15(H15), C16(H16), C22(H22), C23(H23),
 C24(H24), C25(H25), C26(H26), C32(H32), C33(H33), C34(H34), C35(H35), C36(H36)
;
_olex2_submission_special_instructions 'No special instructions were received'

loop_
_space_group_symop_operation_xyz
'x, y, z'
'-x+1/2, y+1/2, -z+1/2'
'-x, -y, -z'
'x-1/2, -y-1/2, z-1/2'

loop_
_atom_site_label
_atom_site_type_symbol
_atom_site_fract_x
_atom_site_fract_y
_atom_site_fract_z
_atom_site_U_iso_or_equiv
_atom_site_adp_type
_atom_site_occupancy
_atom_site_site_symmetry_order
_atom_site_calc_flag
_atom_site_refinement_flags_posn
_atom_site_refinement_flags_adp
_atom_site_refinement_flags_occupancy
_atom_site_disorder_assembly
_atom_site_disorder_group
Cu1 Cu 0.59982(5) 0.68038(4) 0.44963(3) 0.01091(15) Uani 1 1 d . . . . .
N1 N 0.5857(4) 0.3874(3) 0.5431(2) 0.0126(8) Uani 1 1 d . U . . .
N2 N 0.7531(4) 0.5083(3) 0.4942(2) 0.0149(8) Uani 1 1 d . U . . .
N3 N 0.8392(4) 0.4099(3) 0.3812(2) 0.0148(8) Uani 1 1 d . . . . .
N4 N 0.9246(4) 0.4383(3) 0.3213(2) 0.0212(9) Uani 1 1 d . . . . .
N5 N 0.9643(4) 0.5308(3) 0.3290(2) 0.0193(9) Uani 1 1 d . . . . .
N6 N 0.9036(4) 0.5663(3) 0.3980(2) 0.0117(8) Uani 1 1 d . . . . .
N7 N 1.0403(4) 0.7163(3) 0.4334(2) 0.0161(8) Uani 1 1 d . . . . .
N8 N 1.0017(4) 0.8078(3) 0.4615(2) 0.0182(8) Uani 1 1 d . . . . .
N9 N 0.8636(4) 0.8099(3) 0.4698(2) 0.0161(8) Uani 1 1 d . . . . .
N10 N 0.8053(4) 0.7190(2) 0.4452(2) 0.0112(8) Uani 1 1 d . . . . .
N11 N 0.4945(4) 0.8331(3) 0.4218(2) 0.0124(8) Uani 1 1 d . . . . .
N21 N 0.6275(4) 0.6995(2) 0.5801(2) 0.0123(8) Uani 1 1 d . . . . .
N31 N 0.5886(3) 0.6344(2) 0.3241(2) 0.0105(8) Uani 1 1 d . . . . .
C1 C 0.6674(4) 0.4398(3) 0.5174(3) 0.0114(9) Uani 1 1 d . U . . .
C2 C 0.8276(4) 0.4907(3) 0.4274(3) 0.0130(10) Uani 1 1 d . . . . .
C3 C 0.9181(4) 0.6660(3) 0.4248(2) 0.0117(9) Uani 1 1 d . . . . .
C12 C 0.3564(4) 0.8487(3) 0.4356(3) 0.0135(10) Uani 1 1 d . . . . .
H12 H 0.303974 0.793684 0.454014 0.016 Uiso 1 1 calc R . . . .
C13 C 0.2874(5) 0.9400(3) 0.4244(3) 0.0145(10) Uani 1 1 d . . . . .
H13 H 0.191347 0.947915 0.436801 0.017 Uiso 1 1 calc R . . . .
C14 C 0.3607(5) 1.0196(3) 0.3948(3) 0.0176(10) Uani 1 1 d . . . . .
H14 H 0.315455 1.083236 0.385544 0.021 Uiso 1 1 calc R . . . .
C15 C 0.5010(5) 1.0051(3) 0.3788(3) 0.0154(10) Uani 1 1 d . . . . .
H15 H 0.553742 1.058327 0.357746 0.018 Uiso 1 1 calc R . . . .
C16 C 0.5630(5) 0.9121(3) 0.3939(2) 0.0138(10) Uani 1 1 d . . . . .
H16 H 0.660395 0.903433 0.384018 0.017 Uiso 1 1 calc R . . . .
C22 C 0.7551(4) 0.6849(3) 0.6280(2) 0.0144(9) Uani 1 1 d . . . . .
H22 H 0.833385 0.660245 0.601452 0.017 Uiso 1 1 calc R . . . .
C23 C 0.7782(5) 0.7042(3) 0.7148(3) 0.0167(10) Uani 1 1 d . . . . .
H23 H 0.870044 0.691976 0.747021 0.020 Uiso 1 1 calc R . . . .
C24 C 0.6658(5) 0.7413(3) 0.7535(3) 0.0172(10) Uani 1 1 d . . . . .
H24 H 0.680135 0.758601 0.812219 0.021 Uiso 1 1 calc R . . . .
C25 C 0.5318(5) 0.7530(3) 0.7054(3) 0.0145(10) Uani 1 1 d . . . . .
H25 H 0.451523 0.775893 0.730973 0.017 Uiso 1 1 calc R . . . .
C26 C 0.5165(5) 0.7310(3) 0.6198(3) 0.0135(10) Uani 1 1 d . . . . .
H26 H 0.423817 0.738238 0.587282 0.016 Uiso 1 1 calc R . . . .
C32 C 0.6280(4) 0.6965(3) 0.2633(3) 0.0142(10) Uani 1 1 d . . . . .
H32 H 0.660196 0.762112 0.279586 0.017 Uiso 1 1 calc R . . . .
C33 C 0.6234(4) 0.6689(3) 0.1794(3) 0.0165(10) Uani 1 1 d . . . . .
H33 H 0.651358 0.714699 0.138707 0.020 Uiso 1 1 calc R . . . .
C34 C 0.5778(5) 0.5739(3) 0.1554(3) 0.0190(11) Uani 1 1 d . . . . .
H34 H 0.573437 0.552940 0.097786 0.023 Uiso 1 1 calc R . . . .
C35 C 0.5383(5) 0.5092(3) 0.2165(3) 0.0191(11) Uani 1 1 d . . . . .
H35 H 0.508277 0.442638 0.201824 0.023 Uiso 1 1 calc R . . . .
C36 C 0.5433(4) 0.5430(3) 0.2992(3) 0.0145(10) Uani 1 1 d . . . . .
H36 H 0.512991 0.498957 0.340360 0.017 Uiso 1 1 calc R . . . .

loop_
_atom_site_aniso_label
_atom_site_aniso_U_11
_atom_site_aniso_U_22
_atom_site_aniso_U_33
_atom_site_aniso_U_23
_atom_site_aniso_U_13
_atom_site_aniso_U_12
Cu1 0.0113(2) 0.0099(3) 0.0116(2) -0.0008(3) 0.00193(19) -0.0017(3)
N1 0.0147(18) 0.0101(19) 0.0133(18) -0.0006(15) 0.0028(15) 0.0013(15)
N2 0.0156(18) 0.0142(19) 0.0163(18) -0.0009(15) 0.0079(15) -0.0007(15)
N3 0.022(2) 0.010(2) 0.0129(18) -0.0024(16) 0.0032(17) 0.0024(17)
N4 0.026(2) 0.018(2) 0.021(2) -0.0002(18) 0.0102(18) 0.0026(19)
N5 0.023(2) 0.021(2) 0.016(2) -0.0022(17) 0.0077(17) 0.0046(18)
N6 0.0130(19) 0.011(2) 0.0121(18) -0.0027(16) 0.0051(15) 0.0017(16)
N7 0.0123(18) 0.018(2) 0.019(2) -0.0007(17) 0.0038(16) -0.0028(17)
N8 0.0148(19) 0.021(2) 0.0199(19) 0.0042(18) 0.0056(16) -0.0062(18)
N9 0.018(2) 0.015(2) 0.0145(18) -0.0005(17) 0.0017(15) -0.0018(18)
N10 0.0160(19) 0.0079(19) 0.0094(17) 0.0002(14) 0.0011(15) -0.0032(16)
N11 0.0149(18) 0.010(2) 0.0122(17) -0.0034(16) 0.0007(14) -0.0030(16)
N21 0.0145(18) 0.007(2) 0.0160(18) -0.0001(15) 0.0032(16) 0.0009(16)
N31 0.0071(17) 0.0082(19) 0.0162(19) 0.0022(15) 0.0021(15) -0.0004(15)
C1 0.013(2) 0.010(2) 0.0113(19) -0.0028(17) 0.0020(17) 0.0066(16)
C2 0.013(2) 0.012(2) 0.013(2) 0.0030(19) -0.0013(19) 0.000(2)
C3 0.015(2) 0.011(3) 0.009(2) 0.0038(18) 0.0019(17) 0.003(2)
C12 0.014(2) 0.013(3) 0.013(2) -0.0012(18) 0.0003(18) -0.0072(19)
C13 0.014(2) 0.014(3) 0.015(2) 0.0028(19) -0.0008(19) 0.002(2)
C14 0.026(3) 0.009(2) 0.018(2) 0.0032(19) 0.003(2) 0.004(2)
C15 0.020(2) 0.008(2) 0.019(2) 0.0007(19) 0.004(2) -0.003(2)
C16 0.014(2) 0.016(3) 0.010(2) -0.0028(19) -0.0033(19) -0.001(2)
C22 0.012(2) 0.015(2) 0.016(2) 0.002(2) 0.0010(18) 0.000(2)
C23 0.016(2) 0.019(3) 0.015(2) 0.0028(19) -0.0013(19) 0.003(2)
C24 0.026(3) 0.014(3) 0.010(2) 0.0033(18) -0.002(2) 0.000(2)
C25 0.018(2) 0.014(2) 0.012(2) -0.0009(19) 0.0040(19) 0.003(2)
C26 0.014(2) 0.010(2) 0.015(2) 0.0056(19) -0.0027(19) 0.0043(19)
C32 0.012(2) 0.010(2) 0.020(2) 0.0013(19) 0.0015(18) -0.001(2)
C33 0.018(2) 0.017(3) 0.015(2) 0.005(2) 0.0038(19) -0.002(2)
C34 0.023(2) 0.023(3) 0.011(2) -0.002(2) 0.000(2) 0.002(2)
C35 0.026(3) 0.015(3) 0.015(2) -0.002(2) -0.001(2) -0.005(2)
C36 0.010(2) 0.013(2) 0.019(2) 0.0007(19) -0.0015(19) -0.001(2)

loop_
_atom_type_symbol
_atom_type_description
_atom_type_scat_dispersion_real
_atom_type_scat_dispersion_imag
_atom_type_scat_source
C C 0.0033 0.0016 'International Tables Vol C Tables 4.2.6.8 and 6.1.1.4'
H H 0.0000 0.0000 'International Tables Vol C Tables 4.2.6.8 and 6.1.1.4'
N N 0.0061 0.0033 'International Tables Vol C Tables 4.2.6.8 and 6.1.1.4'
Cu Cu 0.3201 1.2651 'International Tables Vol C Tables 4.2.6.8 and 6.1.1.4'

loop_
_geom_angle_atom_site_label_1
_geom_angle_atom_site_label_2
_geom_angle_atom_site_label_3
_geom_angle
_geom_angle_site_symmetry_1
_geom_angle_site_symmetry_3
_geom_angle_publ_flag
N1 Cu1 N2 91.85(12) 3_666 . ?
N1 Cu1 N10 167.55(14) 3_666 . ?
N1 Cu1 N11 93.57(13) 3_666 . ?
N1 Cu1 N21 89.36(13) 3_666 . ?
N1 Cu1 N31 89.44(13) 3_666 . ?
N10 Cu1 N2 75.87(12) . . ?
N10 Cu1 N11 98.84(13) . . ?
N10 Cu1 N21 90.81(13) . . ?
N10 Cu1 N31 88.03(13) . . ?
N11 Cu1 N2 173.25(11) . . ?
N21 Cu1 N2 81.71(12) . . ?
N21 Cu1 N11 94.32(12) . . ?
N21 Cu1 N31 169.07(14) . . ?
N31 Cu1 N2 87.47(12) . . ?
N31 Cu1 N11 96.60(12) . . ?
C1 N1 Cu1 158.5(3) . 3_666 ?
C1 N2 Cu1 110.0(3) . . ?
C1 N2 C2 119.8(4) . . ?
C2 N2 Cu1 104.3(2) . . ?
C2 N3 N4 105.0(3) . . ?
N5 N4 N3 112.6(3) . . ?
N4 N5 N6 105.0(3) . . ?
N5 N6 C3 122.3(3) . . ?
C2 N6 N5 107.9(3) . . ?
C2 N6 C3 129.7(3) . . ?
C3 N7 N8 103.1(3) . . ?
N9 N8 N7 111.0(3) . . ?
N8 N9 N10 108.2(3) . . ?
N9 N10 Cu1 124.6(3) . . ?
C3 N10 Cu1 131.4(3) . . ?
C3 N10 N9 103.9(3) . . ?
C12 N11 Cu1 120.2(3) . . ?
C16 N11 Cu1 123.7(3) . . ?
C16 N11 C12 116.1(4) . . ?
C22 N21 Cu1 122.1(3) . . ?
C22 N21 C26 117.5(3) . . ?
C26 N21 Cu1 120.4(3) . . ?
C32 N31 Cu1 121.2(3) . . ?
C36 N31 Cu1 121.9(3) . . ?
C36 N31 C32 116.9(4) . . ?
N1 C1 N2 172.5(4) . . ?
N3 C2 N2 131.5(4) . . ?
N3 C2 N6 109.4(4) . . ?
N6 C2 N2 119.1(4) . . ?
N7 C3 N6 124.3(4) . . ?
N7 C3 N10 113.8(4) . . ?
N10 C3 N6 121.8(4) . . ?
N11 C12 C13 123.7(4) . . ?
C12 C13 C14 118.7(4) . . ?
C13 C14 C15 118.7(4) . . ?
C16 C15 C14 118.8(4) . . ?
N11 C16 C15 123.9(4) . . ?
N21 C22 C23 122.8(4) . . ?
C24 C23 C22 118.9(4) . . ?
C23 C24 C25 118.8(4) . . ?
C26 C25 C24 119.0(4) . . ?
N21 C26 C25 122.9(4) . . ?
N31 C32 C33 123.2(4) . . ?
C34 C33 C32 118.8(4) . . ?
C33 C34 C35 118.9(4) . . ?
C36 C35 C34 118.8(4) . . ?
N31 C36 C35 123.3(4) . . ?

loop_
_geom_bond_atom_site_label_1
_geom_bond_atom_site_label_2
_geom_bond_distance
_geom_bond_site_symmetry_2
_geom_bond_publ_flag
Cu1 N1 1.971(4) 3_666 ?
Cu1 N2 2.746(4) . ?
Cu1 N10 1.996(3) . ?
Cu1 N11 2.278(3) . ?
Cu1 N21 2.064(3) . ?
Cu1 N31 2.070(3) . ?
N1 C1 1.148(5) . ?
N2 C1 1.299(5) . ?
N2 C2 1.364(5) . ?
N3 N4 1.373(5) . ?
N3 C2 1.315(5) . ?
N4 N5 1.290(5) . ?
N5 N6 1.382(5) . ?
N6 C2 1.352(5) . ?
N6 C3 1.397(5) . ?
N7 N8 1.364(5) . ?
N7 C3 1.314(5) . ?
N8 N9 1.314(5) . ?
N9 N10 1.364(5) . ?
N10 C3 1.344(5) . ?
N11 C12 1.353(5) . ?
N11 C16 1.339(5) . ?
N21 C22 1.337(5) . ?
N21 C26 1.350(5) . ?
N31 C32 1.358(5) . ?
N31 C36 1.332(5) . ?
C12 C13 1.376(6) . ?
C13 C14 1.380(6) . ?
C14 C15 1.381(6) . ?
C15 C16 1.376(6) . ?
C22 C23 1.387(5) . ?
C23 C24 1.378(6) . ?
C24 C25 1.381(6) . ?
C25 C26 1.375(6) . ?
C32 C33 1.375(6) . ?
C33 C34 1.374(6) . ?
C34 C35 1.384(6) . ?
C35 C36 1.380(6) . ?
